data_7705708
loop_
_publ_author_name
'Koehne, Ingo'
'Lik, Artur'
'Gerstel, Miriam'
'Bruhn, Clemens'
'Reithmaier, Johann Peter'
'Benyoucef, Mohamed'
'Pietschnig, Rudolf'

_publ_section_title
;
 Functionalised phosphonate ester supported lanthanide (Ln = La, Nd, Dy,
 Er) complexes.
;
_journal_issue 46
_journal_name_full 'Dalton transactions (Cambridge, England : 2003)'
_journal_page_first 16683
_journal_page_last 16692
_journal_paper_doi 10.1039/d0dt03047c
_journal_volume 49
_journal_year 2020
_chemical_formula_sum 'C21 H24 Br O3 P'
_chemical_formula_weight 435.28
_space_group_crystal_system monoclinic
_space_group_IT_number 14
_space_group_name_Hall '-P 2ybc'
_space_group_name_H-M_alt 'P 1 21/c 1'
_atom_sites_solution_hydrogens geom
_audit_creation_method SHELXL-2018/3
_audit_update_record
;
2020-10-08 deposited with the CCDC.	2020-10-14 downloaded from the CCDC.
;
_cell_angle_alpha 90
_cell_angle_beta 101.267(3)
_cell_angle_gamma 90
_cell_formula_units_Z 4
_cell_length_a 12.3927(5)
_cell_length_b 10.6107(4)
_cell_length_c 15.1024(5)
_cell_measurement_reflns_used 16266
_cell_measurement_temperature 100(2)
_cell_measurement_theta_max 71.30
_cell_measurement_theta_min 2.98
_cell_volume 1947.62(13)
_computing_cell_refinement 'X-Area Recipe 1.33.0.0 (STOE, 2015)'
_computing_data_collection 'X-Area Pilatus3_SV 1.31.150.0 (STOE, 2018)'
_computing_data_reduction
;
X-Area Integrate 1.73.1.0 (STOE, 2018)
X-Area LANA 1.73.2.0 (STOE, 2018)
;
_computing_molecular_graphics 'Mercury (P. A. Wood et al., 2020)'
_computing_publication_material
;
STOE & Cie GmbH, X-Area, software package for collecting single-crystal or
multi-domain crystal data on STOE area-detector diffractometers, for image 
processing, for the correction and scaling of reflection intensities and 
for outlier rejection, version 1.83, Darmstadt 2018
;
_computing_structure_refinement 'SHELXL-2018/3 (Sheldrick, 2018)'
_computing_structure_solution 'SHELXT (Sheldrick, 2015)'
_diffrn_ambient_temperature 100(2)
_diffrn_detector_area_resol_mean 5.81
_diffrn_measured_fraction_theta_full 0.987
_diffrn_measured_fraction_theta_max 0.966
_diffrn_measurement_device_type 'STOE STADIVARI'
_diffrn_measurement_method 'rotation method, \w scans'
_diffrn_radiation_type CuK\a
_diffrn_radiation_wavelength 1.54186
_diffrn_reflns_av_R_equivalents 0.0127
_diffrn_reflns_av_unetI/netI 0.0108
_diffrn_reflns_Laue_measured_fraction_full 0.987
_diffrn_reflns_Laue_measured_fraction_max 0.966
_diffrn_reflns_limit_h_max 14
_diffrn_reflns_limit_h_min -15
_diffrn_reflns_limit_k_max 11
_diffrn_reflns_limit_k_min -12
_diffrn_reflns_limit_l_max 18
_diffrn_reflns_limit_l_min -8
_diffrn_reflns_number 8933
_diffrn_reflns_point_group_measured_fraction_full 0.987
_diffrn_reflns_point_group_measured_fraction_max 0.966
_diffrn_reflns_theta_full 67.686
_diffrn_reflns_theta_max 70.845
_diffrn_reflns_theta_min 3.637
_diffrn_source Cu-Genix
_exptl_absorpt_coefficient_mu 3.799
_exptl_absorpt_correction_T_max 0.7167
_exptl_absorpt_correction_T_min 0.3993
_exptl_absorpt_correction_type multi-scan
_exptl_absorpt_process_details
;
STOE X-Red32, absorption correction by Gaussian integration, analogous to
P. Coppens, "The Evaluation of Absorption and Extinction in Single-Crystal
Structure Analysis", published in: F. R. Ahmed (Editor), "Crystallographic
Computing", Munksgaard, Copenhagen (1970), 255 - 270.
Afterwards scaling of reflection intensities was performed within STOE LANA.
J. Koziskova, F. Hahn, J. Richter, J. Kozisek, "Comparison of different
absorption corrections on the model structure of tetrakis(\m~2~-acetato)-
diaqua-di-copper(II)", Acta Chimica Slovaca, vol. 9, no. 2, 2016, pp. 136 - 140.
;
_exptl_crystal_colour yellow
_exptl_crystal_density_diffrn 1.484
_exptl_crystal_density_method 'not measured'
_exptl_crystal_description plate
_exptl_crystal_F_000 896
_exptl_crystal_size_max 0.250
_exptl_crystal_size_mid 0.173
_exptl_crystal_size_min 0.090
_refine_diff_density_max 0.882
_refine_diff_density_min -2.003
_refine_diff_density_rms 0.067
_refine_ls_extinction_method none
_refine_ls_goodness_of_fit_ref 1.072
_refine_ls_hydrogen_treatment constr
_refine_ls_matrix_type full
_refine_ls_number_parameters 263
_refine_ls_number_reflns 3618
_refine_ls_number_restraints 39
_refine_ls_restrained_S_all 1.067
_refine_ls_R_factor_all 0.0390
_refine_ls_R_factor_gt 0.0368
_refine_ls_shift/su_max 0.001
_refine_ls_shift/su_mean 0.000
_refine_ls_structure_factor_coef Fsqd
_refine_ls_weighting_details 'w=1/[\s^2^(Fo^2^)+(0.0178P)^2^+4.9326P] where P=(Fo^2^+2Fc^2^)/3'
_refine_ls_weighting_scheme calc
_refine_ls_wR_factor_gt 0.0812
_refine_ls_wR_factor_ref 0.0827
_reflns_Friedel_coverage 0.000
_reflns_number_gt 3420
_reflns_number_total 3618
_reflns_threshold_expression 'I > 2\s(I)'
_cod_data_source_file d0dt03047c2.cif
_cod_data_source_block sv0839
_cod_depositor_comments 'Adding full bibliography for 7705708--7705721.cif.'
_cod_original_sg_symbol_H-M 'P 21/c'
_cod_database_code 7705708
_shelx_shelxl_version_number 2018/3
_shelx_space_group_comment
;
The symmetry employed for this shelxl refinement is uniquely defined
by the following loop, which should always be used as a source of
symmetry information in preference to the above space-group names.
They are only intended as comments.
;
_shelx_estimated_absorpt_t_min 0.450
_shelx_estimated_absorpt_t_max 0.726

loop_
_space_group_symop_operation_xyz
'x, y, z'
'-x, y+1/2, -z+1/2'
'-x, -y, -z'
'x, -y-1/2, z-1/2'

loop_
_atom_site_label
_atom_site_type_symbol
_atom_site_fract_x
_atom_site_fract_y
_atom_site_fract_z
_atom_site_U_iso_or_equiv
_atom_site_adp_type
_atom_site_occupancy
_atom_site_site_symmetry_order
_atom_site_calc_flag
_atom_site_refinement_flags_posn
_atom_site_refinement_flags_adp
_atom_site_refinement_flags_occupancy
_atom_site_disorder_assembly
_atom_site_disorder_group
Br1 Br 0.78420(2) 0.35386(3) 0.68423(3) 0.04921(14) Uani 1 1 d . . . . .
O1 O 0.23843(13) 0.15590(15) 0.57214(11) 0.0173(3) Uani 1 1 d . . . . .
P1 P 0.19848(4) 0.28285(5) 0.54434(4) 0.01184(13) Uani 1 1 d . . . . .
C1 C 0.29060(17) 0.3806(2) 0.49524(15) 0.0131(4) Uani 1 1 d . . . . .
H1A H 0.285272 0.355749 0.431341 0.016 Uiso 1 1 calc R U . . .
H1AB H 0.266068 0.469270 0.496053 0.016 Uiso 1 1 calc R U . . .
C2 C 0.41019(18) 0.3726(2) 0.54293(15) 0.0131(4) Uani 1 1 d . . . . .
C3 C 0.47906(19) 0.2807(2) 0.51570(16) 0.0158(5) Uani 1 1 d . . . . .
O3 O 0.16475(13) 0.36276(15) 0.62317(10) 0.0165(3) Uani 1 1 d . . . . .
C4 C 0.4405(2) 0.1921(2) 0.44586(17) 0.0217(5) Uani 1 1 d . . . . .
H4 H 0.365127 0.193623 0.417185 0.026 Uiso 1 1 calc R U . . .
C5 C 0.5082(2) 0.1054(3) 0.4189(2) 0.0313(6) Uani 1 1 d . . . . .
H5 H 0.480120 0.049329 0.370889 0.038 Uiso 1 1 calc R U . . .
C8 C 0.59387(19) 0.2740(2) 0.55877(18) 0.0215(5) Uani 1 1 d . . . . .
C7 C 0.6606(2) 0.1790(3) 0.5295(2) 0.0330(7) Uani 1 1 d . . . . .
H7 H 0.735704 0.172396 0.558305 0.040 Uiso 1 1 calc R U . . .
C6 C 0.6200(3) 0.0982(3) 0.4620(2) 0.0378(8) Uani 1 1 d . . . . .
H6 H 0.666620 0.036609 0.443451 0.045 Uiso 1 1 calc R U . . .
C9 C 0.6324(2) 0.3609(2) 0.62739(18) 0.0241(6) Uani 1 1 d . . . . .
C10 C 0.5667(2) 0.4524(2) 0.65668(16) 0.0195(5) Uani 1 1 d . . . . .
C11 C 0.6053(2) 0.5405(3) 0.72762(17) 0.0281(6) Uani 1 1 d . . . . .
H11 H 0.680061 0.537085 0.757773 0.034 Uiso 1 1 calc R U . . .
C12 C 0.5385(2) 0.6281(3) 0.75280(18) 0.0326(7) Uani 1 1 d . . . . .
H12 H 0.566475 0.685155 0.800213 0.039 Uiso 1 1 calc R U . . .
C13 C 0.4266(2) 0.6354(3) 0.70881(18) 0.0284(6) Uani 1 1 d . . . . .
H13 H 0.380283 0.698404 0.725999 0.034 Uiso 1 1 calc R U . . .
C14 C 0.3856(2) 0.5526(2) 0.64217(17) 0.0204(5) Uani 1 1 d . . . . .
H14 H 0.310053 0.558009 0.614384 0.024 Uiso 1 1 calc R U . . .
C15 C 0.45198(19) 0.4578(2) 0.61241(15) 0.0149(5) Uani 1 1 d . . . . .
O2 O 0.09370(12) 0.29067(16) 0.46607(10) 0.0162(3) Uani 1 1 d D . . . .
C16 C -0.0115(6) 0.2322(8) 0.4745(8) 0.0173(9) Uani 0.660(17) 1 d D U P A 1
H16 H -0.011653 0.215533 0.539651 0.021 Uiso 0.660(17) 1 calc R U P A 1
C17 C -0.0248(6) 0.1095(7) 0.4231(6) 0.0370(16) Uani 0.660(17) 1 d D U P A 1
H17A H -0.026434 0.126023 0.358977 0.055 Uiso 0.660(17) 1 calc R U P A 1
H17B H -0.093836 0.069109 0.429948 0.055 Uiso 0.660(17) 1 calc R U P A 1
H17C H 0.037050 0.053701 0.446851 0.055 Uiso 0.660(17) 1 calc R U P A 1
C18 C -0.0999(4) 0.3262(6) 0.4384(7) 0.0359(19) Uani 0.660(17) 1 d D U P A 1
H18A H -0.096560 0.346858 0.375782 0.054 Uiso 0.660(17) 1 calc R U P A 1
H18B H -0.088786 0.402866 0.475218 0.054 Uiso 0.660(17) 1 calc R U P A 1
H18C H -0.172066 0.289977 0.440744 0.054 Uiso 0.660(17) 1 calc R U P A 1
C16A C -0.0127(11) 0.2453(16) 0.4839(16) 0.0173(9) Uani 0.340(17) 1 d D . P A 2
H16A H -0.000321 0.195802 0.541350 0.021 Uiso 0.340(17) 1 calc R U P A 2
C17A C -0.0584(12) 0.161(2) 0.4058(8) 0.041(4) Uani 0.340(17) 1 d D U P A 2
H17D H -0.070285 0.209590 0.349624 0.062 Uiso 0.340(17) 1 calc R U P A 2
H17E H -0.128469 0.124973 0.414470 0.062 Uiso 0.340(17) 1 calc R U P A 2
H17F H -0.006158 0.092418 0.402193 0.062 Uiso 0.340(17) 1 calc R U P A 2
C18A C -0.0819(8) 0.3594(10) 0.4928(13) 0.034(3) Uani 0.340(17) 1 d D U P A 2
H18D H -0.089119 0.410992 0.438166 0.050 Uiso 0.340(17) 1 calc R U P A 2
H18E H -0.046649 0.409109 0.545268 0.050 Uiso 0.340(17) 1 calc R U P A 2
H18F H -0.155008 0.332504 0.500924 0.050 Uiso 0.340(17) 1 calc R U P A 2
C20 C 0.1050(2) 0.2204(3) 0.73098(17) 0.0240(5) Uani 1 1 d . . . . .
H20A H 0.029834 0.252551 0.712348 0.036 Uiso 1 1 calc R U . . .
H20B H 0.117520 0.196051 0.794767 0.036 Uiso 1 1 calc R U . . .
H20C H 0.115015 0.146807 0.694228 0.036 Uiso 1 1 calc R U . . .
C21 C 0.1766(2) 0.4395(3) 0.77277(18) 0.0289(6) Uani 1 1 d . . . . .
H21A H 0.231025 0.501653 0.761985 0.043 Uiso 1 1 calc R U . . .
H21B H 0.189914 0.417933 0.837091 0.043 Uiso 1 1 calc R U . . .
H21C H 0.102495 0.474939 0.754699 0.043 Uiso 1 1 calc R U . . .
C19 C 0.1862(2) 0.3220(2) 0.71802(15) 0.0185(5) Uani 1 1 d . . . . .
H19 H 0.262691 0.287984 0.734624 0.022 Uiso 1 1 calc R U . . .

loop_
_atom_site_aniso_label
_atom_site_aniso_U_11
_atom_site_aniso_U_22
_atom_site_aniso_U_33
_atom_site_aniso_U_23
_atom_site_aniso_U_13
_atom_site_aniso_U_12
Br1 0.01419(15) 0.0427(2) 0.0795(3) 0.02794(18) -0.01848(15) -0.00416(13)
O1 0.0159(8) 0.0158(8) 0.0208(8) 0.0020(7) 0.0053(7) 0.0028(7)
P1 0.0094(3) 0.0144(3) 0.0116(3) 0.0006(2) 0.0017(2) 0.0011(2)
C1 0.0106(10) 0.0163(11) 0.0123(10) 0.0002(9) 0.0020(8) -0.0002(9)
C2 0.0109(10) 0.0149(11) 0.0132(10) 0.0042(9) 0.0017(8) -0.0008(9)
C3 0.0138(11) 0.0150(11) 0.0201(12) 0.0061(9) 0.0067(9) -0.0002(9)
O3 0.0193(8) 0.0187(8) 0.0122(8) 0.0017(6) 0.0052(6) 0.0044(7)
C4 0.0231(13) 0.0195(12) 0.0256(13) 0.0002(10) 0.0124(10) -0.0011(10)
C5 0.0392(16) 0.0198(13) 0.0422(17) -0.0030(12) 0.0257(13) -0.0014(12)
C8 0.0134(11) 0.0192(12) 0.0328(14) 0.0138(11) 0.0068(10) 0.0020(10)
C7 0.0184(13) 0.0213(14) 0.063(2) 0.0176(14) 0.0178(13) 0.0065(11)
C6 0.0353(16) 0.0180(14) 0.071(2) 0.0120(14) 0.0368(16) 0.0089(12)
C9 0.0124(11) 0.0249(13) 0.0323(14) 0.0167(11) -0.0028(10) -0.0034(10)
C10 0.0170(12) 0.0236(13) 0.0157(11) 0.0096(10) -0.0019(9) -0.0083(10)
C11 0.0266(14) 0.0391(16) 0.0155(12) 0.0073(11) -0.0031(10) -0.0208(12)
C12 0.0426(17) 0.0400(17) 0.0163(12) -0.0077(12) 0.0083(12) -0.0278(14)
C13 0.0372(16) 0.0275(14) 0.0248(14) -0.0088(11) 0.0165(12) -0.0142(12)
C14 0.0209(12) 0.0204(12) 0.0208(12) -0.0022(10) 0.0067(10) -0.0053(10)
C15 0.0148(11) 0.0172(11) 0.0125(10) 0.0038(9) 0.0021(9) -0.0035(9)
O2 0.0098(7) 0.0243(9) 0.0144(8) 0.0023(7) 0.0018(6) -0.0026(7)
C16 0.0087(11) 0.024(2) 0.019(3) 0.0054(15) 0.0035(11) -0.0025(12)
C17 0.024(3) 0.031(3) 0.057(4) -0.012(3) 0.011(3) -0.009(2)
C18 0.013(2) 0.032(3) 0.063(5) 0.014(3) 0.006(3) 0.0020(19)
C16A 0.0087(11) 0.024(2) 0.019(3) 0.0054(15) 0.0035(11) -0.0025(12)
C17A 0.023(7) 0.077(10) 0.026(5) -0.014(6) 0.009(5) -0.030(7)
C18A 0.011(4) 0.029(5) 0.061(9) 0.021(5) 0.008(5) 0.003(3)
C20 0.0282(14) 0.0281(14) 0.0169(12) 0.0044(10) 0.0071(10) 0.0017(11)
C21 0.0340(15) 0.0332(15) 0.0210(13) -0.0060(11) 0.0091(11) -0.0026(12)
C19 0.0176(12) 0.0275(13) 0.0101(11) 0.0027(10) 0.0019(9) 0.0041(10)

loop_
_atom_type_symbol
_atom_type_description
_atom_type_scat_dispersion_real
_atom_type_scat_dispersion_imag
_atom_type_scat_source
C C 0.0181 0.0091 'International Tables Vol C Tables 4.2.6.8 and 6.1.1.4'
H H 0.0000 0.0000 'International Tables Vol C Tables 4.2.6.8 and 6.1.1.4'
Br Br -0.6763 1.2805 'International Tables Vol C Tables 4.2.6.8 and 6.1.1.4'
O O 0.0492 0.0322 'International Tables Vol C Tables 4.2.6.8 and 6.1.1.4'
P P 0.2955 0.4335 'International Tables Vol C Tables 4.2.6.8 and 6.1.1.4'

loop_
_geom_angle_atom_site_label_1
_geom_angle_atom_site_label_2
_geom_angle_atom_site_label_3
_geom_angle
_geom_angle_site_symmetry_1
_geom_angle_site_symmetry_3
_geom_angle_publ_flag
O1 P1 O2 116.40(10) . . ?
O1 P1 O3 113.59(9) . . ?
O2 P1 O3 103.63(9) . . ?
O1 P1 C1 116.07(10) . . ?
O2 P1 C1 98.97(9) . . ?
O3 P1 C1 106.41(10) . . ?
C2 C1 P1 114.22(15) . . ?
C2 C1 H1A 108.7 . . ?
P1 C1 H1A 108.7 . . ?
C2 C1 H1AB 108.7 . . ?
P1 C1 H1AB 108.7 . . ?
H1A C1 H1AB 107.6 . . ?
C15 C2 C3 120.5(2) . . ?
C15 C2 C1 120.1(2) . . ?
C3 C2 C1 119.4(2) . . ?
C2 C3 C4 122.6(2) . . ?
C2 C3 C8 120.1(2) . . ?
C4 C3 C8 117.3(2) . . ?
C19 O3 P1 123.47(15) . . ?
C5 C4 C3 122.1(3) . . ?
C5 C4 H4 119.0 . . ?
C3 C4 H4 119.0 . . ?
C4 C5 C6 120.4(3) . . ?
C4 C5 H5 119.8 . . ?
C6 C5 H5 119.8 . . ?
C9 C8 C7 124.1(2) . . ?
C9 C8 C3 117.6(2) . . ?
C7 C8 C3 118.3(3) . . ?
C6 C7 C8 121.9(3) . . ?
C6 C7 H7 119.0 . . ?
C8 C7 H7 119.0 . . ?
C7 C6 C5 120.0(3) . . ?
C7 C6 H6 120.0 . . ?
C5 C6 H6 120.0 . . ?
C10 C9 C8 123.9(2) . . ?
C10 C9 Br1 118.0(2) . . ?
C8 C9 Br1 118.1(2) . . ?
C9 C10 C11 124.2(2) . . ?
C9 C10 C15 117.6(2) . . ?
C11 C10 C15 118.3(2) . . ?
C12 C11 C10 121.8(2) . . ?
C12 C11 H11 119.1 . . ?
C10 C11 H11 119.1 . . ?
C11 C12 C13 120.2(2) . . ?
C11 C12 H12 119.9 . . ?
C13 C12 H12 119.9 . . ?
C14 C13 C12 120.2(3) . . ?
C14 C13 H13 119.9 . . ?
C12 C13 H13 119.9 . . ?
C13 C14 C15 122.3(2) . . ?
C13 C14 H14 118.9 . . ?
C15 C14 H14 118.9 . . ?
C2 C15 C14 122.5(2) . . ?
C2 C15 C10 120.3(2) . . ?
C14 C15 C10 117.2(2) . . ?
C16 O2 P1 121.7(5) . . ?
C16A O2 P1 118.6(10) . . ?
O2 C16 C18 106.5(6) . . ?
O2 C16 C17 109.2(5) . . ?
C18 C16 C17 112.7(7) . . ?
O2 C16 H16 109.4 . . ?
C18 C16 H16 109.4 . . ?
C17 C16 H16 109.4 . . ?
C16 C17 H17A 109.5 . . ?
C16 C17 H17B 109.5 . . ?
H17A C17 H17B 109.5 . . ?
C16 C17 H17C 109.5 . . ?
H17A C17 H17C 109.5 . . ?
H17B C17 H17C 109.5 . . ?
C16 C18 H18A 109.5 . . ?
C16 C18 H18B 109.5 . . ?
H18A C18 H18B 109.5 . . ?
C16 C18 H18C 109.5 . . ?
H18A C18 H18C 109.5 . . ?
H18B C18 H18C 109.5 . . ?
O2 C16A C17A 105.3(13) . . ?
O2 C16A C18A 107.4(11) . . ?
C17A C16A C18A 114.7(15) . . ?
O2 C16A H16A 109.8 . . ?
C17A C16A H16A 109.8 . . ?
C18A C16A H16A 109.8 . . ?
C16A C17A H17D 109.5 . . ?
C16A C17A H17E 109.5 . . ?
H17D C17A H17E 109.5 . . ?
C16A C17A H17F 109.5 . . ?
H17D C17A H17F 109.5 . . ?
H17E C17A H17F 109.5 . . ?
C16A C18A H18D 109.5 . . ?
C16A C18A H18E 109.5 . . ?
H18D C18A H18E 109.5 . . ?
C16A C18A H18F 109.5 . . ?
H18D C18A H18F 109.5 . . ?
H18E C18A H18F 109.5 . . ?
C19 C20 H20A 109.5 . . ?
C19 C20 H20B 109.5 . . ?
H20A C20 H20B 109.5 . . ?
C19 C20 H20C 109.5 . . ?
H20A C20 H20C 109.5 . . ?
H20B C20 H20C 109.5 . . ?
C19 C21 H21A 109.5 . . ?
C19 C21 H21B 109.5 . . ?
H21A C21 H21B 109.5 . . ?
C19 C21 H21C 109.5 . . ?
H21A C21 H21C 109.5 . . ?
H21B C21 H21C 109.5 . . ?
O3 C19 C20 109.74(19) . . ?
O3 C19 C21 105.8(2) . . ?
C20 C19 C21 113.0(2) . . ?
O3 C19 H19 109.4 . . ?
C20 C19 H19 109.4 . . ?
C21 C19 H19 109.4 . . ?

loop_
_geom_bond_atom_site_label_1
_geom_bond_atom_site_label_2
_geom_bond_distance
_geom_bond_site_symmetry_2
_geom_bond_publ_flag
Br1 C9 1.910(2) . ?
O1 P1 1.4679(17) . ?
P1 O2 1.5782(16) . ?
P1 O3 1.5829(16) . ?
P1 C1 1.805(2) . ?
C1 C2 1.518(3) . ?
C1 H1A 0.9900 . ?
C1 H1AB 0.9900 . ?
C2 C15 1.405(3) . ?
C2 C3 1.409(3) . ?
C3 C4 1.424(4) . ?
C3 C8 1.446(3) . ?
O3 C19 1.470(3) . ?
C4 C5 1.360(4) . ?
C4 H4 0.9500 . ?
C5 C6 1.413(4) . ?
C5 H5 0.9500 . ?
C8 C9 1.400(4) . ?
C8 C7 1.427(4) . ?
C7 C6 1.352(5) . ?
C7 H7 0.9500 . ?
C6 H6 0.9500 . ?
C9 C10 1.394(4) . ?
C10 C11 1.432(4) . ?
C10 C15 1.449(3) . ?
C11 C12 1.348(4) . ?
C11 H11 0.9500 . ?
C12 C13 1.417(4) . ?
C12 H12 0.9500 . ?
C13 C14 1.358(4) . ?
C13 H13 0.9500 . ?
C14 C15 1.426(3) . ?
C14 H14 0.9500 . ?
O2 C16 1.471(7) . ?
O2 C16A 1.477(14) . ?
C16 C18 1.503(9) . ?
C16 C17 1.509(7) . ?
C16 H16 1.0000 . ?
C17 H17A 0.9800 . ?
C17 H17B 0.9800 . ?
C17 H17C 0.9800 . ?
C18 H18A 0.9800 . ?
C18 H18B 0.9800 . ?
C18 H18C 0.9800 . ?
C16A C17A 1.503(16) . ?
C16A C18A 1.505(14) . ?
C16A H16A 1.0000 . ?
C17A H17D 0.9800 . ?
C17A H17E 0.9800 . ?
C17A H17F 0.9800 . ?
C18A H18D 0.9800 . ?
C18A H18E 0.9800 . ?
C18A H18F 0.9800 . ?
C20 C19 1.513(4) . ?
C20 H20A 0.9800 . ?
C20 H20B 0.9800 . ?
C20 H20C 0.9800 . ?
C21 C19 1.513(4) . ?
C21 H21A 0.9800 . ?
C21 H21B 0.9800 . ?
C21 H21C 0.9800 . ?
C19 H19 1.0000 . ?
